data_1562149
loop_
_publ_author_name
'Li, Honghong'
'Yu, Tanlai'
'An, Li'
'Wang, Yilin'
'Shen, Junju'
'Fu, Yangbo'
'Fu, Yunlong'

_publ_section_title
;
 Heterometal silver/copper(I) modulated thermochromism of two
 isostructural iodoplumbates
;
_journal_name_full 'Journal of Solid State Chemistry'
_journal_page_first 140
_journal_page_last 144
_journal_paper_doi 10.1016/j.jssc.2014.09.036
_journal_volume 221
_journal_year 2015
_chemical_formula_moiety 'Cu2 Pb7 I22 , 2(C24 H56 N8 O8 Y)'
_chemical_formula_sum 'C48 H112 Cu2 I22 N16 O16 Pb7 Y2'
_chemical_formula_weight 5716.57
_space_group_IT_number 2
_space_group_name_Hall '-P 1'
_space_group_name_H-M_alt 'P -1'
_symmetry_cell_setting triclinic
_symmetry_space_group_name_Hall '-P 1'
_symmetry_space_group_name_H-M 'P -1'
_atom_sites_solution_hydrogens geom
_atom_sites_solution_primary direct
_atom_sites_solution_secondary difmap
_cell_angle_alpha 67.193(4)
_cell_angle_beta 67.500(5)
_cell_angle_gamma 63.632(5)
_cell_formula_units_Z 1
_cell_length_a 15.1696(8)
_cell_length_b 15.6880(7)
_cell_length_c 16.5878(8)
_cell_measurement_reflns_used 9070
_cell_measurement_temperature 100.00(10)
_cell_measurement_theta_max 30.3820
_cell_measurement_theta_min 3.1040
_cell_volume 3152.6(3)
_computing_cell_refinement
;
CrysAlisPro, Agilent Technologies,
Version 1.171.37.33 (release 27-03-2014 CrysAlis171 .NET)
(compiled Mar 27 2014,17:12:48)
;
_computing_data_collection
;
CrysAlisPro, Agilent Technologies,
Version 1.171.37.33 (release 27-03-2014 CrysAlis171 .NET)
(compiled Mar 27 2014,17:12:48)
;
_computing_data_reduction
;
CrysAlisPro, Agilent Technologies,
Version 1.171.37.33 (release 27-03-2014 CrysAlis171 .NET)
(compiled Mar 27 2014,17:12:48)
;
_computing_structure_refinement 'SHELXL-97 (Sheldrick, 1997)'
_computing_structure_solution 'SHELXS-97 (Sheldrick, 1990)'
_diffrn_ambient_temperature 100.00(10)
_diffrn_detector_area_resol_mean 16.0710
_diffrn_measured_fraction_theta_full 0.999
_diffrn_measured_fraction_theta_max 0.999
_diffrn_measurement_device_type 'Xcalibur, Eos, Gemini'
_diffrn_radiation_monochromator graphite
_diffrn_radiation_source 'fine-focus sealed tube'
_diffrn_radiation_type MoK\a
_diffrn_radiation_wavelength 0.71073
_diffrn_reflns_av_R_equivalents 0.0546
_diffrn_reflns_av_unetI/netI 0.1015
_diffrn_reflns_limit_h_max 18
_diffrn_reflns_limit_h_min -18
_diffrn_reflns_limit_k_max 18
_diffrn_reflns_limit_k_min -17
_diffrn_reflns_limit_l_max 19
_diffrn_reflns_limit_l_min -17
_diffrn_reflns_number 25135
_diffrn_reflns_theta_full 25.00
_diffrn_reflns_theta_max 25.00
_diffrn_reflns_theta_min 2.61
_exptl_absorpt_coefficient_mu 15.979
_exptl_absorpt_correction_T_max 1.00000
_exptl_absorpt_correction_T_min 0.26484
_exptl_absorpt_correction_type multi-scan
_exptl_absorpt_process_details
;
CrysAlisPro, Agilent Technologies,
Version 1.171.37.33 (release 27-03-2014 CrysAlis171 .NET)
(compiled Mar 27 2014,17:12:48)
Empirical absorption correction using spherical harmonics,
 implemented in SCALE3 ABSPACK scaling algorithm.
;
_exptl_crystal_colour yellow
_exptl_crystal_density_diffrn 3.011
_exptl_crystal_density_method 'not measured'
_exptl_crystal_description block
_exptl_crystal_F_000 2516
_exptl_crystal_size_max 0.18
_exptl_crystal_size_mid 0.16
_exptl_crystal_size_min 0.10
_refine_diff_density_max 7.147
_refine_diff_density_min -3.596
_refine_diff_density_rms 0.357
_refine_ls_extinction_method SHELXL
_refine_ls_goodness_of_fit_ref 1.020
_refine_ls_hydrogen_treatment constr
_refine_ls_matrix_type full
_refine_ls_number_parameters 537
_refine_ls_number_reflns 11105
_refine_ls_number_restraints 432
_refine_ls_restrained_S_all 1.132
_refine_ls_R_factor_all 0.0885
_refine_ls_R_factor_gt 0.0587
_refine_ls_shift/su_max 0.095
_refine_ls_shift/su_mean 0.005
_refine_ls_structure_factor_coef Fsqd
_refine_ls_weighting_details 'calc w=1/[\s^2^(Fo^2^)+(0.0333P)^2^+23.1309P] where P=(Fo^2^+2Fc^2^)/3'
_refine_ls_weighting_scheme calc
_refine_ls_wR_factor_gt 0.1099
_refine_ls_wR_factor_ref 0.1219
_reflns_number_gt 8208
_reflns_number_total 11105
_reflns_threshold_expression >2sigma(I)
_cod_data_source_file JSSC-2015-221-140.cif
_cod_data_source_block compound1-100k
_cod_database_code 1562149

loop_
_symmetry_equiv_pos_as_xyz
'x, y, z'
'-x, -y, -z'

loop_
_atom_site_label
_atom_site_type_symbol
_atom_site_fract_x
_atom_site_fract_y
_atom_site_fract_z
_atom_site_U_iso_or_equiv
_atom_site_adp_type
_atom_site_occupancy
_atom_site_symmetry_multiplicity
_atom_site_calc_flag
_atom_site_refinement_flags
_atom_site_disorder_assembly
_atom_site_disorder_group
Pb1 Pb 0.5000 0.5000 0.5000 0.0285(2) Uani 1 2 d S . .
Pb2 Pb 0.64739(5) 0.65232(5) 0.28955(4) 0.02156(16) Uani 1 1 d . . .
Pb3 Pb 0.81445(5) 0.79596(5) 0.09421(4) 0.02289(17) Uani 1 1 d . . .
Pb4 Pb 0.96934(5) 0.95922(5) -0.13443(4) 0.02268(17) Uani 1 1 d . . .
Cu1 Cu 1.0129(5) 1.1935(5) -0.1495(4) 0.0484(16) Uani 0.42 1 d PU . .
Cu1' Cu 0.9594(3) 1.1514(3) -0.0876(3) 0.0472(11) Uani 0.58 1 d PU . .
I1 I 0.46232(10) 0.59927(9) 0.29792(9) 0.0379(3) Uani 1 1 d U . .
I2 I 0.51434(8) 0.70800(8) 0.47484(7) 0.0235(3) Uani 1 1 d . . .
I3 I 0.73957(10) 0.43412(8) 0.39924(9) 0.0359(3) Uani 1 1 d . . .
I4 I 0.58893(7) 0.89042(8) 0.17858(7) 0.0206(2) Uani 1 1 d . . .
I5 I 0.77253(8) 0.62123(8) 0.08630(7) 0.0220(3) Uani 1 1 d . . .
I6 I 0.84416(11) 0.68846(10) 0.29427(10) 0.0508(4) Uani 1 1 d U . .
I7 I 0.85810(8) 0.98716(8) 0.09425(7) 0.0221(3) Uani 1 1 d . . .
I8 I 1.07089(7) 0.73436(8) 0.00119(7) 0.0196(2) Uani 1 1 d . . .
I9 I 0.77792(8) 0.91833(8) -0.10314(7) 0.0240(3) Uani 1 1 d . . .
I10 I 1.05615(9) 0.91159(9) -0.31405(8) 0.0307(3) Uani 1 1 d . . .
I11 I 0.86662(8) 1.18796(8) -0.19868(7) 0.0259(3) Uani 1 1 d U . .
Y1 Y 0.67465(10) 0.74748(10) 0.71156(9) 0.0123(3) Uani 1 1 d . . .
O1 O 0.7934(8) 0.6693(8) 0.7953(7) 0.024(3) Uani 1 1 d U . .
O2 O 0.6353(8) 0.6107(8) 0.8305(7) 0.024(3) Uani 1 1 d U . .
O3 O 0.5766(8) 0.8195(8) 0.8288(7) 0.022(3) Uani 1 1 d U . .
O4 O 0.5067(7) 0.7658(7) 0.7264(7) 0.017(2) Uani 1 1 d U . .
O5 O 0.6943(7) 0.6394(8) 0.6362(7) 0.019(2) Uani 1 1 d U . .
O6 O 0.6272(8) 0.8713(8) 0.5871(7) 0.024(3) Uani 1 1 d U . .
O7 O 0.8337(8) 0.7209(8) 0.5991(8) 0.028(3) Uani 1 1 d U . .
O8 O 0.7337(7) 0.8731(7) 0.6858(7) 0.017(2) Uani 1 1 d U . .
C1 C 0.8590(11) 0.6879(12) 0.8078(10) 0.019(3) Uani 1 1 d U . .
H1 H 0.8497 0.7537 0.7973 0.022 Uiso 1 1 calc R . .
C2 C 0.9538(14) 0.5159(13) 0.8587(13) 0.036(4) Uani 1 1 d U . .
H2A H 0.9357 0.4913 0.9233 0.054 Uiso 1 1 calc R . .
H2B H 1.0237 0.4797 0.8349 0.054 Uiso 1 1 calc R . .
H2C H 0.9113 0.5081 0.8335 0.054 Uiso 1 1 calc R . .
C3 C 1.0150(13) 0.6472(13) 0.8459(12) 0.031(4) Uani 1 1 d U . .
H3A H 0.9995 0.7172 0.8234 0.046 Uiso 1 1 calc R . .
H3B H 1.0817 0.6143 0.8127 0.046 Uiso 1 1 calc R . .
H3C H 1.0132 0.6273 0.9088 0.046 Uiso 1 1 calc R . .
C4 C 0.6396(13) 0.5768(14) 0.9073(13) 0.036(4) Uani 1 1 d U . .
H4 H 0.6458 0.6157 0.9339 0.044 Uiso 1 1 calc R . .
C5 C 0.6372(14) 0.4211(14) 0.9226(13) 0.037(4) Uani 1 1 d U . .
H5A H 0.6251 0.4544 0.8635 0.055 Uiso 1 1 calc R . .
H5B H 0.5848 0.3940 0.9610 0.055 Uiso 1 1 calc R . .
H5C H 0.7021 0.3689 0.9180 0.055 Uiso 1 1 calc R . .
C6 C 0.6392(15) 0.4585(15) 1.0525(13) 0.043(4) Uani 1 1 d U . .
H6A H 0.7053 0.4121 1.0590 0.065 Uiso 1 1 calc R . .
H6B H 0.5887 0.4287 1.0904 0.065 Uiso 1 1 calc R . .
H6C H 0.6253 0.5157 1.0700 0.065 Uiso 1 1 calc R . .
C7 C 0.4938(15) 0.8165(14) 0.8869(13) 0.041(4) Uani 1 1 d U . .
H7 H 0.4471 0.8066 0.8712 0.049 Uiso 1 1 calc R . .
C8 C 0.5260(17) 0.8468(17) 1.0024(16) 0.060(5) Uani 1 1 d U . .
H8A H 0.5925 0.8408 0.9622 0.090 Uiso 1 1 calc R . .
H8B H 0.5322 0.8009 1.0603 0.090 Uiso 1 1 calc R . .
H8C H 0.4918 0.9127 1.0094 0.090 Uiso 1 1 calc R . .
C9 C 0.3688(15) 0.8286(16) 1.0245(14) 0.050(5) Uani 1 1 d U . .
H9A H 0.3299 0.8296 0.9899 0.075 Uiso 1 1 calc R . .
H9B H 0.3354 0.8865 1.0465 0.075 Uiso 1 1 calc R . .
H9C H 0.3745 0.7709 1.0748 0.075 Uiso 1 1 calc R . .
C10 C 0.4673(11) 0.7141(12) 0.7177(10) 0.020(3) Uani 1 1 d U . .
H10 H 0.5103 0.6614 0.6925 0.024 Uiso 1 1 calc R . .
C11 C 0.2972(12) 0.8108(11) 0.7868(11) 0.022(3) Uani 1 1 d U . .
H11A H 0.3310 0.8524 0.7821 0.033 Uiso 1 1 calc R . .
H11B H 0.2705 0.7823 0.8495 0.033 Uiso 1 1 calc R . .
H11C H 0.2424 0.8493 0.7578 0.033 Uiso 1 1 calc R . .
C12 C 0.3274(12) 0.6759(12) 0.7277(11) 0.028(4) Uani 1 1 d U . .
H12A H 0.3808 0.6256 0.6998 0.041 Uiso 1 1 calc R . .
H12B H 0.2827 0.7189 0.6889 0.041 Uiso 1 1 calc R . .
H12C H 0.2897 0.6458 0.7846 0.041 Uiso 1 1 calc R . .
C13 C 0.7507(12) 0.5773(12) 0.5922(12) 0.027(4) Uani 1 1 d U . .
H13 H 0.7331 0.5845 0.5415 0.032 Uiso 1 1 calc R . .
C14 C 0.8651(13) 0.4808(13) 0.6879(11) 0.029(4) Uani 1 1 d U . .
H14A H 0.9267 0.4945 0.6697 0.043 Uiso 1 1 calc R . .
H14B H 0.8775 0.4123 0.7192 0.043 Uiso 1 1 calc R . .
H14C H 0.8134 0.5206 0.7274 0.043 Uiso 1 1 calc R . .
C15 C 0.8917(15) 0.4371(15) 0.5494(14) 0.044(5) Uani 1 1 d U . .
H15A H 0.8659 0.4635 0.4969 0.067 Uiso 1 1 calc R . .
H15B H 0.8863 0.3730 0.5808 0.067 Uiso 1 1 calc R . .
H15C H 0.9618 0.4315 0.5312 0.067 Uiso 1 1 calc R . .
C16 C 0.6316(10) 0.8746(11) 0.5086(10) 0.014(3) Uani 1 1 d U . .
H16 H 0.6351 0.8186 0.4987 0.017 Uiso 1 1 calc R . .
C17 C 0.6293(12) 1.0413(12) 0.4491(11) 0.025(4) Uani 1 1 d U . .
H17A H 0.5809 1.0972 0.4194 0.038 Uiso 1 1 calc R . .
H17B H 0.6956 1.0467 0.4215 0.038 Uiso 1 1 calc R . .
H17C H 0.6100 1.0392 0.5119 0.038 Uiso 1 1 calc R . .
C18 C 0.6336(13) 0.9523(13) 0.3518(12) 0.033(4) Uani 1 1 d U . .
H18A H 0.6293 0.8914 0.3560 0.049 Uiso 1 1 calc R . .
H18B H 0.6959 0.9589 0.3093 0.049 Uiso 1 1 calc R . .
H18C H 0.5770 1.0065 0.3317 0.049 Uiso 1 1 calc R . .
C19 C 0.9097(11) 0.7418(11) 0.5798(11) 0.021(3) Uani 1 1 d U . .
H19 H 0.9384 0.7257 0.6266 0.026 Uiso 1 1 calc R . .
C20 C 1.0414(12) 0.8096(12) 0.4832(11) 0.023(3) Uani 1 1 d U . .
H20A H 1.0558 0.7939 0.5398 0.035 Uiso 1 1 calc R . .
H20B H 1.0272 0.8788 0.4546 0.035 Uiso 1 1 calc R . .
H20C H 1.0992 0.7726 0.4447 0.035 Uiso 1 1 calc R . .
C21 C 0.9091(12) 0.8150(12) 0.4247(11) 0.026(3) Uani 1 1 d U . .
H21A H 0.8458 0.8034 0.4473 0.038 Uiso 1 1 calc R . .
H21B H 0.9548 0.7777 0.3815 0.038 Uiso 1 1 calc R . .
H21C H 0.8970 0.8839 0.3961 0.038 Uiso 1 1 calc R . .
C22 C 0.6964(11) 0.9550(10) 0.7038(10) 0.013(3) Uani 1 1 d U . .
H22 H 0.6425 0.9638 0.7549 0.016 Uiso 1 1 calc R . .
C23 C 0.6919(12) 1.1180(12) 0.6856(11) 0.025(4) Uani 1 1 d U . .
H23A H 0.6366 1.1150 0.7389 0.038 Uiso 1 1 calc R . .
H23B H 0.6688 1.1755 0.6390 0.038 Uiso 1 1 calc R . .
H23C H 0.7461 1.1213 0.6995 0.038 Uiso 1 1 calc R . .
C24 C 0.8109(12) 1.0223(12) 0.5728(11) 0.027(4) Uani 1 1 d U . .
H24A H 0.8744 1.0013 0.5869 0.041 Uiso 1 1 calc R . .
H24B H 0.7995 1.0857 0.5297 0.041 Uiso 1 1 calc R . .
H24C H 0.8131 0.9754 0.5477 0.041 Uiso 1 1 calc R . .
N1 N 0.9395(9) 0.6207(9) 0.8347(8) 0.016(3) Uani 1 1 d U . .
N2 N 0.6364(11) 0.4874(11) 0.9588(10) 0.031(4) Uani 1 1 d U . .
N3 N 0.4707(9) 0.8266(9) 0.9670(9) 0.019(3) Uani 1 1 d U . .
N4 N 0.3705(9) 0.7314(9) 0.7424(9) 0.020(3) Uani 1 1 d U . .
N5 N 0.8320(10) 0.5032(10) 0.6098(9) 0.024(3) Uani 1 1 d U . .
N6 N 0.6314(9) 0.9525(9) 0.4408(8) 0.017(3) Uani 1 1 d U . .
N7 N 0.9536(9) 0.7847(10) 0.4990(9) 0.021(3) Uani 1 1 d U . .
N8 N 0.7294(9) 1.0289(10) 0.6541(9) 0.021(3) Uani 1 1 d U . .

loop_
_atom_site_aniso_label
_atom_site_aniso_U_11
_atom_site_aniso_U_22
_atom_site_aniso_U_33
_atom_site_aniso_U_23
_atom_site_aniso_U_13
_atom_site_aniso_U_12
Pb1 0.0541(7) 0.0158(5) 0.0189(5) -0.0007(4) -0.0144(5) -0.0141(5)
Pb2 0.0278(4) 0.0180(4) 0.0212(4) -0.0052(3) -0.0108(3) -0.0060(3)
Pb3 0.0185(3) 0.0216(4) 0.0302(4) -0.0115(3) -0.0010(3) -0.0087(3)
Pb4 0.0210(3) 0.0222(4) 0.0189(4) 0.0040(3) -0.0077(3) -0.0082(3)
Cu1 0.0494(18) 0.0489(19) 0.0478(19) -0.0143(11) -0.0153(11) -0.0140(11)
Cu1' 0.0479(14) 0.0506(15) 0.0500(15) -0.0206(10) -0.0196(10) -0.0108(10)
I1 0.0472(6) 0.0318(6) 0.0395(7) -0.0145(5) -0.0271(5) 0.0001(5)
I2 0.0402(7) 0.0182(6) 0.0153(6) -0.0038(4) -0.0067(5) -0.0137(5)
I3 0.0510(8) 0.0197(6) 0.0428(8) -0.0091(5) -0.0315(6) -0.0001(6)
I4 0.0190(5) 0.0216(6) 0.0194(6) -0.0080(4) -0.0065(4) -0.0020(5)
I5 0.0276(6) 0.0177(6) 0.0214(6) -0.0083(4) -0.0067(5) -0.0055(5)
I6 0.0606(7) 0.0472(7) 0.0490(7) -0.0258(6) -0.0437(6) 0.0137(6)
I7 0.0199(6) 0.0224(6) 0.0285(6) -0.0143(5) -0.0048(5) -0.0057(5)
I8 0.0218(6) 0.0203(6) 0.0192(6) -0.0064(4) -0.0047(4) -0.0087(5)
I9 0.0240(6) 0.0295(6) 0.0241(6) -0.0089(5) -0.0080(5) -0.0108(5)
I10 0.0307(6) 0.0269(7) 0.0197(6) 0.0002(5) -0.0055(5) -0.0037(5)
I11 0.0312(6) 0.0246(6) 0.0214(5) -0.0072(4) -0.0107(4) -0.0050(4)
Y1 0.0156(8) 0.0103(8) 0.0093(8) 0.0001(6) -0.0043(6) -0.0045(6)
O1 0.024(3) 0.024(3) 0.024(3) -0.0060(12) -0.0066(12) -0.0079(14)
O2 0.025(3) 0.024(3) 0.024(3) -0.0058(12) -0.0063(12) -0.0086(14)
O3 0.022(3) 0.022(3) 0.022(3) -0.0060(12) -0.0054(12) -0.0078(13)
O4 0.017(3) 0.017(3) 0.017(3) -0.0046(12) -0.0042(12) -0.0063(13)
O5 0.019(3) 0.019(3) 0.019(3) -0.0053(12) -0.0046(12) -0.0070(13)
O6 0.024(3) 0.023(3) 0.023(3) -0.0062(12) -0.0062(12) -0.0078(14)
O7 0.028(3) 0.027(3) 0.028(3) -0.0076(12) -0.0063(13) -0.0100(14)
O8 0.017(2) 0.016(3) 0.017(3) -0.0048(12) -0.0036(12) -0.0060(13)
C1 0.019(3) 0.019(3) 0.019(3) -0.0049(13) -0.0049(13) -0.0065(14)
C2 0.036(4) 0.036(4) 0.036(4) -0.0094(15) -0.0093(15) -0.0127(18)
C3 0.031(4) 0.031(4) 0.031(4) -0.0078(14) -0.0082(14) -0.0107(17)
C4 0.036(4) 0.036(4) 0.036(4) -0.0094(14) -0.0091(14) -0.0127(16)
C5 0.036(4) 0.036(4) 0.037(4) -0.0093(15) -0.0093(15) -0.0127(18)
C6 0.043(5) 0.043(5) 0.043(5) -0.0111(16) -0.0113(15) -0.0147(19)
C7 0.041(4) 0.041(4) 0.041(4) -0.0108(14) -0.0103(14) -0.0141(16)
C8 0.060(5) 0.060(5) 0.060(5) -0.0158(17) -0.0153(17) -0.021(2)
C9 0.050(5) 0.050(5) 0.050(5) -0.0132(16) -0.0128(16) -0.017(2)
C10 0.020(3) 0.020(3) 0.020(3) -0.0050(13) -0.0050(13) -0.0071(15)
C11 0.022(4) 0.022(4) 0.022(4) -0.0060(14) -0.0056(14) -0.0076(16)
C12 0.028(4) 0.028(4) 0.028(4) -0.0075(14) -0.0071(14) -0.0097(16)
C13 0.027(4) 0.027(4) 0.027(4) -0.0073(14) -0.0071(14) -0.0090(16)
C14 0.029(4) 0.029(4) 0.029(4) -0.0075(14) -0.0074(14) -0.0098(17)
C15 0.044(5) 0.044(5) 0.044(5) -0.0120(16) -0.0113(16) -0.0151(19)
C16 0.014(3) 0.014(3) 0.014(3) -0.0037(13) -0.0034(13) -0.0048(15)
C17 0.025(4) 0.025(4) 0.025(4) -0.0063(14) -0.0065(14) -0.0088(16)
C18 0.033(4) 0.033(4) 0.033(4) -0.0087(15) -0.0084(15) -0.0114(17)
C19 0.022(3) 0.021(3) 0.022(3) -0.0060(13) -0.0053(13) -0.0077(15)
C20 0.023(4) 0.023(4) 0.023(4) -0.0061(14) -0.0058(14) -0.0081(16)
C21 0.026(4) 0.026(4) 0.025(4) -0.0067(14) -0.0067(14) -0.0089(16)
C22 0.013(3) 0.013(3) 0.013(3) -0.0038(13) -0.0031(13) -0.0045(15)
C23 0.025(4) 0.025(4) 0.025(4) -0.0066(14) -0.0063(14) -0.0088(16)
C24 0.028(4) 0.027(4) 0.027(4) -0.0073(14) -0.0067(14) -0.0097(16)
N1 0.016(3) 0.016(3) 0.016(3) -0.0044(13) -0.0045(13) -0.0053(14)
N2 0.031(4) 0.031(4) 0.031(4) -0.0079(14) -0.0081(14) -0.0111(16)
N3 0.019(3) 0.019(3) 0.019(3) -0.0050(13) -0.0045(13) -0.0069(15)
N4 0.020(3) 0.020(3) 0.019(3) -0.0050(13) -0.0051(13) -0.0066(15)
N5 0.024(3) 0.024(3) 0.023(3) -0.0066(13) -0.0060(13) -0.0078(15)
N6 0.017(3) 0.017(3) 0.017(3) -0.0043(13) -0.0042(13) -0.0056(14)
N7 0.021(3) 0.022(3) 0.021(3) -0.0059(13) -0.0054(13) -0.0074(15)
N8 0.021(3) 0.021(3) 0.021(3) -0.0053(13) -0.0055(13) -0.0076(15)

loop_
_atom_type_symbol
_atom_type_description
_atom_type_scat_dispersion_real
_atom_type_scat_dispersion_imag
_atom_type_scat_source
C C 0.0033 0.0016 'International Tables Vol C Tables 4.2.6.8 and 6.1.1.4'
H H 0.0000 0.0000 'International Tables Vol C Tables 4.2.6.8 and 6.1.1.4'
N N 0.0061 0.0033 'International Tables Vol C Tables 4.2.6.8 and 6.1.1.4'
O O 0.0106 0.0060 'International Tables Vol C Tables 4.2.6.8 and 6.1.1.4'
Cu Cu 0.3201 1.2651 'International Tables Vol C Tables 4.2.6.8 and 6.1.1.4'
Y Y -2.7962 3.5667 'International Tables Vol C Tables 4.2.6.8 and 6.1.1.4'
I I -0.4742 1.8119 'International Tables Vol C Tables 4.2.6.8 and 6.1.1.4'
Pb Pb -3.3944 10.1111 'International Tables Vol C Tables 4.2.6.8 and 6.1.1.4'

loop_
_geom_angle_atom_site_label_1
_geom_angle_atom_site_label_2
_geom_angle_atom_site_label_3
_geom_angle
_geom_angle_site_symmetry_1
_geom_angle_site_symmetry_3
I2 Pb1 I2 180.000(1) 2_666 .
I2 Pb1 I3 93.40(3) 2_666 .
I2 Pb1 I3 86.60(3) . .
I2 Pb1 I3 86.60(3) 2_666 2_666
I2 Pb1 I3 93.40(3) . 2_666
I3 Pb1 I3 180.0 . 2_666
I2 Pb1 I1 95.46(3) 2_666 .
I2 Pb1 I1 84.54(3) . .
I3 Pb1 I1 86.02(3) . .
I3 Pb1 I1 93.98(3) 2_666 .
I2 Pb1 I1 84.54(3) 2_666 2_666
I2 Pb1 I1 95.46(3) . 2_666
I3 Pb1 I1 93.98(3) . 2_666
I3 Pb1 I1 86.02(3) 2_666 2_666
I1 Pb1 I1 180.0 . 2_666
I3 Pb2 I2 89.03(4) . .
I3 Pb2 I1 88.43(3) . .
I2 Pb2 I1 86.23(3) . .
I3 Pb2 I5 97.54(4) . .
I2 Pb2 I5 173.42(3) . .
I1 Pb2 I5 93.82(3) . .
I3 Pb2 I6 86.66(4) . .
I2 Pb2 I6 92.66(4) . .
I1 Pb2 I6 174.98(4) . .
I5 Pb2 I6 87.85(4) . .
I3 Pb2 I4 168.09(3) . .
I2 Pb2 I4 90.50(3) . .
I1 Pb2 I4 103.41(3) . .
I5 Pb2 I4 83.09(3) . .
I6 Pb2 I4 81.48(3) . .
I4 Pb3 I5 90.33(3) . .
I4 Pb3 Cu1 122.09(13) . 2_775
I5 Pb3 Cu1 133.21(12) . 2_775
I4 Pb3 I6 87.94(4) . .
I5 Pb3 I6 92.53(4) . .
Cu1 Pb3 I6 59.67(12) 2_775 .
I4 Pb3 I9 89.84(3) . .
I5 Pb3 I9 90.81(3) . .
Cu1 Pb3 I9 119.11(12) 2_775 .
I6 Pb3 I9 175.99(4) . .
I4 Pb3 I7 89.78(3) . .
I5 Pb3 I7 177.71(4) . .
Cu1 Pb3 I7 48.29(12) 2_775 .
I6 Pb3 I7 89.76(4) . .
I9 Pb3 I7 86.90(3) . .
I4 Pb3 I8 167.71(4) . .
I5 Pb3 I8 101.95(3) . .
Cu1 Pb3 I8 48.73(13) 2_775 .
I6 Pb3 I8 92.13(4) . .
I9 Pb3 I8 89.34(3) . .
I7 Pb3 I8 77.94(3) . .
I10 Pb4 I9 90.87(4) . .
I10 Pb4 I11 99.42(3) . .
I9 Pb4 I11 93.91(3) . .
I10 Pb4 I8 100.23(3) . .
I9 Pb4 I8 92.18(3) . .
I11 Pb4 I8 159.31(4) . .
I10 Pb4 I7 109.05(3) . 2_775
I9 Pb4 I7 159.98(4) . 2_775
I11 Pb4 I7 85.00(3) . 2_775
I8 Pb4 I7 82.56(3) . 2_775
I7 Cu1 I11 111.7(2) 2_775 .
I7 Cu1 I8 104.0(2) 2_775 2_775
I11 Cu1 I8 109.8(2) . 2_775
I7 Cu1 Pb3 69.27(14) 2_775 2_775
I11 Cu1 Pb3 178.9(3) . 2_775
I8 Cu1 Pb3 70.30(15) 2_775 2_775
I11 Cu1' I8 125.68(19) . 2_775
I11 Cu1' I7 119.57(19) . 2_775
I8 Cu1' I7 111.52(16) 2_775 2_775
Pb2 I1 Pb1 74.17(3) . .
Pb2 I2 Pb1 75.18(3) . .
Pb2 I3 Pb1 75.50(3) . .
Pb3 I4 Pb2 74.95(3) . .
Pb3 I5 Pb2 74.60(3) . .
Pb3 I6 Pb2 73.46(3) . .
Cu1' I7 Cu1 26.30(15) 2_775 2_775
Cu1' I7 Pb3 78.32(10) 2_775 .
Cu1 I7 Pb3 62.44(14) 2_775 .
Cu1' I7 Pb4 64.87(10) 2_775 2_775
Cu1 I7 Pb4 78.86(14) 2_775 2_775
Pb3 I7 Pb4 141.22(4) . 2_775
Cu1' I8 Cu1 26.31(15) 2_775 2_775
Cu1' I8 Pb4 77.70(11) 2_775 .
Cu1 I8 Pb4 92.04(13) 2_775 .
Cu1' I8 Pb3 78.91(11) 2_775 .
Cu1 I8 Pb3 60.97(13) 2_775 .
Pb4 I8 Pb3 75.63(3) . .
Pb4 I9 Pb3 83.62(3) . .
Cu1' I11 Cu1 26.72(16) . .
Cu1' I11 Pb4 71.60(11) . .
Cu1 I11 Pb4 84.33(14) . .
O3 Y1 O1 83.7(4) . .
O3 Y1 O6 103.0(4) . .
O1 Y1 O6 145.3(4) . .
O3 Y1 O5 145.5(4) . .
O1 Y1 O5 108.0(4) . .
O6 Y1 O5 85.8(4) . .
O3 Y1 O8 74.7(4) . .
O1 Y1 O8 77.8(4) . .
O6 Y1 O8 71.5(4) . .
O5 Y1 O8 138.7(4) . .
O3 Y1 O4 74.9(4) . .
O1 Y1 O4 139.5(4) . .
O6 Y1 O4 74.1(3) . .
O5 Y1 O4 75.8(4) . .
O8 Y1 O4 126.6(3) . .
O3 Y1 O7 144.5(4) . .
O1 Y1 O7 76.6(4) . .
O6 Y1 O7 79.0(4) . .
O5 Y1 O7 69.6(4) . .
O8 Y1 O7 72.5(4) . .
O4 Y1 O7 137.2(4) . .
O3 Y1 O2 78.6(4) . .
O1 Y1 O2 70.5(4) . .
O6 Y1 O2 144.1(4) . .
O5 Y1 O2 75.4(4) . .
O8 Y1 O2 140.3(4) . .
O4 Y1 O2 71.8(3) . .
O7 Y1 O2 120.5(4) . .
C1 O1 Y1 137.7(10) . .
C4 O2 Y1 133.7(12) . .
C7 O3 Y1 133.4(12) . .
C10 O4 Y1 134.0(10) . .
C13 O5 Y1 149.7(10) . .
C16 O6 Y1 135.2(10) . .
C19 O7 Y1 134.8(11) . .
C22 O8 Y1 136.0(9) . .
O1 C1 N1 124.2(15) . .
O1 C1 H1 117.9 . .
N1 C1 H1 117.9 . .
N1 C2 H2A 109.5 . .
N1 C2 H2B 109.5 . .
H2A C2 H2B 109.5 . .
N1 C2 H2C 109.5 . .
H2A C2 H2C 109.5 . .
H2B C2 H2C 109.5 . .
N1 C3 H3A 109.5 . .
N1 C3 H3B 109.5 . .
H3A C3 H3B 109.5 . .
N1 C3 H3C 109.5 . .
H3A C3 H3C 109.5 . .
H3B C3 H3C 109.5 . .
O2 C4 N2 125.5(19) . .
O2 C4 H4 117.2 . .
N2 C4 H4 117.2 . .
N2 C5 H5A 109.5 . .
N2 C5 H5B 109.5 . .
H5A C5 H5B 109.5 . .
N2 C5 H5C 109.5 . .
H5A C5 H5C 109.5 . .
H5B C5 H5C 109.5 . .
N2 C6 H6A 109.5 . .
N2 C6 H6B 109.5 . .
H6A C6 H6B 109.5 . .
N2 C6 H6C 109.5 . .
H6A C6 H6C 109.5 . .
H6B C6 H6C 109.5 . .
O3 C7 N3 123.4(18) . .
O3 C7 H7 118.3 . .
N3 C7 H7 118.3 . .
N3 C8 H8A 109.5 . .
N3 C8 H8B 109.5 . .
H8A C8 H8B 109.5 . .
N3 C8 H8C 109.5 . .
H8A C8 H8C 109.5 . .
H8B C8 H8C 109.5 . .
N3 C9 H9A 109.5 . .
N3 C9 H9B 109.5 . .
H9A C9 H9B 109.5 . .
N3 C9 H9C 109.5 . .
H9A C9 H9C 109.5 . .
H9B C9 H9C 109.5 . .
O4 C10 N4 123.1(16) . .
O4 C10 H10 118.4 . .
N4 C10 H10 118.4 . .
N4 C11 H11A 109.5 . .
N4 C11 H11B 109.5 . .
H11A C11 H11B 109.5 . .
N4 C11 H11C 109.5 . .
H11A C11 H11C 109.5 . .
H11B C11 H11C 109.5 . .
N4 C12 H12A 109.5 . .
N4 C12 H12B 109.5 . .
H12A C12 H12B 109.5 . .
N4 C12 H12C 109.5 . .
H12A C12 H12C 109.5 . .
H12B C12 H12C 109.5 . .
O5 C13 N5 126.8(17) . .
O5 C13 H13 116.6 . .
N5 C13 H13 116.6 . .
N5 C14 H14A 109.5 . .
N5 C14 H14B 109.5 . .
H14A C14 H14B 109.5 . .
N5 C14 H14C 109.5 . .
H14A C14 H14C 109.5 . .
H14B C14 H14C 109.5 . .
N5 C15 H15A 109.5 . .
N5 C15 H15B 109.5 . .
H15A C15 H15B 109.5 . .
N5 C15 H15C 109.5 . .
H15A C15 H15C 109.5 . .
H15B C15 H15C 109.5 . .
O6 C16 N6 123.3(15) . .
O6 C16 H16 118.4 . .
N6 C16 H16 118.4 . .
N6 C17 H17A 109.4 . .
N6 C17 H17B 109.5 . .
H17A C17 H17B 109.5 . .
N6 C17 H17C 109.5 . .
H17A C17 H17C 109.5 . .
H17B C17 H17C 109.5 . .
N6 C18 H18A 109.5 . .
N6 C18 H18B 109.5 . .
H18A C18 H18B 109.5 . .
N6 C18 H18C 109.5 . .
H18A C18 H18C 109.5 . .
H18B C18 H18C 109.5 . .
O7 C19 N7 125.5(16) . .
O7 C19 H19 117.2 . .
N7 C19 H19 117.2 . .
N7 C20 H20A 109.5 . .
N7 C20 H20B 109.5 . .
H20A C20 H20B 109.5 . .
N7 C20 H20C 109.5 . .
H20A C20 H20C 109.5 . .
H20B C20 H20C 109.5 . .
N7 C21 H21A 109.5 . .
N7 C21 H21B 109.5 . .
H21A C21 H21B 109.5 . .
N7 C21 H21C 109.5 . .
H21A C21 H21C 109.5 . .
H21B C21 H21C 109.5 . .
O8 C22 N8 123.5(14) . .
O8 C22 H22 118.3 . .
N8 C22 H22 118.3 . .
N8 C23 H23A 109.5 . .
N8 C23 H23B 109.5 . .
H23A C23 H23B 109.5 . .
N8 C23 H23C 109.5 . .
H23A C23 H23C 109.5 . .
H23B C23 H23C 109.5 . .
N8 C24 H24A 109.5 . .
N8 C24 H24B 109.5 . .
H24A C24 H24B 109.5 . .
N8 C24 H24C 109.5 . .
H24A C24 H24C 109.5 . .
H24B C24 H24C 109.5 . .
C1 N1 C2 120.0(13) . .
C1 N1 C3 121.7(14) . .
C2 N1 C3 118.3(13) . .
C4 N2 C5 121.1(16) . .
C4 N2 C6 118.6(16) . .
C5 N2 C6 120.2(16) . .
C7 N3 C8 127.8(16) . .
C7 N3 C9 117.0(15) . .
C8 N3 C9 114.8(17) . .
C10 N4 C12 122.3(15) . .
C10 N4 C11 122.0(14) . .
C12 N4 C11 115.7(12) . .
C13 N5 C14 122.4(16) . .
C13 N5 C15 119.9(15) . .
C14 N5 C15 117.7(14) . .
C16 N6 C17 122.3(14) . .
C16 N6 C18 120.4(14) . .
C17 N6 C18 117.3(13) . .
C19 N7 C20 121.6(14) . .
C19 N7 C21 119.2(13) . .
C20 N7 C21 119.1(12) . .
C22 N8 C24 121.9(14) . .
C22 N8 C23 120.7(13) . .
C24 N8 C23 117.1(13) . .

loop_
_geom_bond_atom_site_label_1
_geom_bond_atom_site_label_2
_geom_bond_distance
_geom_bond_site_symmetry_2
Pb1 I2 3.2211(10) 2_666
Pb1 I2 3.2211(10) .
Pb1 I3 3.2285(14) .
Pb1 I3 3.2285(14) 2_666
Pb1 I1 3.2584(12) .
Pb1 I1 3.2584(12) 2_666
Pb2 I3 3.1386(13) .
Pb2 I2 3.1703(13) .
Pb2 I1 3.2065(14) .
Pb2 I5 3.2806(13) .
Pb2 I6 3.3096(16) .
Pb2 I4 3.3322(12) .
Pb3 I4 3.0494(12) .
Pb3 I5 3.1348(12) .
Pb3 Cu1 3.173(6) 2_775
Pb3 I6 3.1923(15) .
Pb3 I9 3.2064(13) .
Pb3 I7 3.3468(12) .
Pb3 I8 3.4161(12) .
Pb4 I10 3.0032(14) .
Pb4 I9 3.0588(12) .
Pb4 I11 3.1274(13) .
Pb4 I8 3.3986(12) .
Pb4 I7 3.4249(12) 2_775
Cu1 I7 2.671(6) 2_775
Cu1 I11 2.685(6) .
Cu1 I8 2.727(7) 2_775
Cu1 Pb3 3.173(6) 2_775
Cu1' I11 2.481(4) .
Cu1' I8 2.497(5) 2_775
Cu1' I7 2.647(5) 2_775
I7 Cu1' 2.647(5) 2_775
I7 Cu1 2.671(6) 2_775
I7 Pb4 3.4249(12) 2_775
I8 Cu1' 2.497(5) 2_775
I8 Cu1 2.727(7) 2_775
Y1 O3 2.295(12) .
Y1 O1 2.304(10) .
Y1 O6 2.311(11) .
Y1 O5 2.332(11) .
Y1 O8 2.344(10) .
Y1 O4 2.359(9) .
Y1 O7 2.396(11) .
Y1 O2 2.410(10) .
O1 C1 1.258(17) .
O2 C4 1.19(2) .
O3 C7 1.27(2) .
O4 C10 1.272(18) .
O5 C13 1.24(2) .
O6 C16 1.260(17) .
O7 C19 1.229(17) .
O8 C22 1.257(18) .
C1 N1 1.308(18) .
C1 H1 0.9300 .
C2 N1 1.47(2) .
C2 H2A 0.9600 .
C2 H2B 0.9600 .
C2 H2C 0.9600 .
C3 N1 1.471(19) .
C3 H3A 0.9600 .
C3 H3B 0.9600 .
C3 H3C 0.9600 .
C4 N2 1.34(2) .
C4 H4 0.9300 .
C5 N2 1.38(2) .
C5 H5A 0.9600 .
C5 H5B 0.9600 .
C5 H5C 0.9600 .
C6 N2 1.45(2) .
C6 H6A 0.9600 .
C6 H6B 0.9600 .
C6 H6C 0.9600 .
C7 N3 1.29(2) .
C7 H7 0.9300 .
C8 N3 1.38(2) .
C8 H8A 0.9600 .
C8 H8B 0.9600 .
C8 H8C 0.9600 .
C9 N3 1.47(2) .
C9 H9A 0.9600 .
C9 H9B 0.9600 .
C9 H9C 0.9600 .
C10 N4 1.292(18) .
C10 H10 0.9300 .
C11 N4 1.48(2) .
C11 H11A 0.9600 .
C11 H11B 0.9600 .
C11 H11C 0.9600 .
C12 N4 1.43(2) .
C12 H12A 0.9600 .
C12 H12B 0.9600 .
C12 H12C 0.9600 .
C13 N5 1.30(2) .
C13 H13 0.9300 .
C14 N5 1.43(2) .
C14 H14A 0.9600 .
C14 H14B 0.9600 .
C14 H14C 0.9600 .
C15 N5 1.48(2) .
C15 H15A 0.9600 .
C15 H15B 0.9600 .
C15 H15C 0.9600 .
C16 N6 1.301(17) .
C16 H16 0.9300 .
C17 N6 1.44(2) .
C17 H17A 0.9600 .
C17 H17B 0.9600 .
C17 H17C 0.9600 .
C18 N6 1.47(2) .
C18 H18A 0.9600 .
C18 H18B 0.9600 .
C18 H18C 0.9600 .
C19 N7 1.307(19) .
C19 H19 0.9300 .
C20 N7 1.453(18) .
C20 H20A 0.9600 .
C20 H20B 0.9600 .
C20 H20C 0.9600 .
C21 N7 1.45(2) .
C21 H21A 0.9600 .
C21 H21B 0.9600 .
C21 H21C 0.9600 .
C22 N8 1.316(18) .
C22 H22 0.9300 .
C23 N8 1.48(2) .
C23 H23A 0.9600 .
C23 H23B 0.9600 .
C23 H23C 0.9600 .
C24 N8 1.44(2) .
C24 H24A 0.9600 .
C24 H24B 0.9600 .
C24 H24C 0.9600 .
